data_4083399
loop_
_publ_author_name
'Yuan, Shifang'
'Bai, Shengdi'
'Liu, Diansheng'
'Sun, Wen-Hua'

_publ_section_title
;
 (\h3-Azaallyl)zirconium Chlorides: Synthesis, Characterization, and
 Ethylene (Co-)polymerization Activity
;
_journal_issue 9
_journal_name_full Organometallics
_journal_page_first 2132
_journal_paper_doi 10.1021/om100133b
_journal_volume 29
_journal_year 2010
_chemical_formula_moiety 'C48 H70 Cl2 N4 Si2 Zr'
_chemical_formula_sum 'C48 H70 Cl2 N4 Si2 Zr'
_chemical_formula_weight 921.38
_chemical_melting_point 160.0(10)
_chemical_name_systematic
; 
 Bis(N-(2-((dimetrylamino)dimetrylsilyl)-1-phenylethyl)
-2,6-diisopropylbenzenamino) 1-azaallyl zirconium chlorides 
;
_space_group_IT_number 2
_symmetry_cell_setting triclinic
_symmetry_space_group_name_Hall '-P 1'
_symmetry_space_group_name_H-M 'P -1'
_atom_sites_solution_hydrogens geom
_atom_sites_solution_primary direct
_atom_sites_solution_secondary difmap
_audit_creation_method SHELXL-97
_cell_angle_alpha 64.928(2)
_cell_angle_beta 87.587(2)
_cell_angle_gamma 81.358(2)
_cell_formula_units_Z 2
_cell_length_a 13.4450(19)
_cell_length_b 14.289(2)
_cell_length_c 16.849(3)
_cell_measurement_reflns_used 4827
_cell_measurement_temperature 223(2)
_cell_measurement_theta_max 26.88
_cell_measurement_theta_min 2.47
_cell_volume 2897.8(8)
_computing_cell_refinement 'Bruker SMART'
_computing_data_collection 'Bruker SMART'
_computing_data_reduction 'Bruker SMART'
_computing_molecular_graphics 'Bruker SHELXTL'
_computing_publication_material 'Bruker SHELXTL'
_computing_structure_refinement 'SHELXL-97 (Sheldrick, 1997)'
_computing_structure_solution 'SHELXS-97 (Sheldrick, 1990)'
_diffrn_ambient_temperature 223(2)
_diffrn_measured_fraction_theta_full 0.959
_diffrn_measured_fraction_theta_max 0.959
_diffrn_measurement_device_type 'CCD area detector'
_diffrn_measurement_method 'phi and omega scans'
_diffrn_radiation_monochromator graphite
_diffrn_radiation_source 'fine-focus sealed tube'
_diffrn_radiation_type MoK\a
_diffrn_radiation_wavelength 0.71073
_diffrn_reflns_av_R_equivalents 0.0226
_diffrn_reflns_av_sigmaI/netI 0.0506
_diffrn_reflns_limit_h_max 13
_diffrn_reflns_limit_h_min -15
_diffrn_reflns_limit_k_max 16
_diffrn_reflns_limit_k_min -16
_diffrn_reflns_limit_l_max 20
_diffrn_reflns_limit_l_min -19
_diffrn_reflns_number 11684
_diffrn_reflns_theta_full 25.01
_diffrn_reflns_theta_max 25.01
_diffrn_reflns_theta_min 1.33
_diffrn_standards_decay_% none
_diffrn_standards_interval_count none
_diffrn_standards_interval_time none
_diffrn_standards_number none
_exptl_absorpt_coefficient_mu 0.353
_exptl_absorpt_correction_T_max 0.9327
_exptl_absorpt_correction_T_min 0.9014
_exptl_absorpt_correction_type multi-scan
_exptl_crystal_colour colorless
_exptl_crystal_density_diffrn 1.056
_exptl_crystal_density_method 'not measured'
_exptl_crystal_description block
_exptl_crystal_F_000 976
_exptl_crystal_size_max 0.40
_exptl_crystal_size_mid 0.30
_exptl_crystal_size_min 0.20
_platon_squeeze_details
;
;
_refine_diff_density_max 1.736
_refine_diff_density_min -1.461
_refine_diff_density_rms 0.200
_refine_ls_extinction_method none
_refine_ls_goodness_of_fit_ref 1.125
_refine_ls_hydrogen_treatment constr
_refine_ls_matrix_type full
_refine_ls_number_parameters 514
_refine_ls_number_reflns 9773
_refine_ls_number_restraints 0
_refine_ls_restrained_S_all 1.125
_refine_ls_R_factor_all 0.0910
_refine_ls_R_factor_gt 0.0778
_refine_ls_shift/su_max 0.016
_refine_ls_shift/su_mean 0.003
_refine_ls_structure_factor_coef Fsqd
_refine_ls_weighting_details 'calc w=1/[\s^2^(Fo^2^)+(0.1675P)^2^+0.0000P] where P=(Fo^2^+2Fc^2^)/3'
_refine_ls_weighting_scheme calc
_refine_ls_wR_factor_gt 0.2214
_refine_ls_wR_factor_ref 0.2404
_reflns_number_gt 7823
_reflns_number_total 9773
_reflns_threshold_expression >2sigma(I)
_cod_data_source_file om100133b_si_002.cif
_cod_data_source_block 2
_cod_depositor_comments
;
The following automatic conversions were performed:

'_chemical_melting_point' value '159-161' was changed to '160.0(10)'
- the average value was taken and precision was
estimated.

'_symmetry_cell_setting' value 'Triclinic' changed to
'triclinic' according to
/usr/data/users/saulius/automatic-downloads/retrospective/ACS/lib/dictionaries/cif_core.dic
dictionary named 'cif_core.dic' version 2.4.2 from 2011-04-26.

Automatic conversion script
Id: cif_fix_values 2281 2013-09-26 08:29:07Z andrius 
;
_cod_original_cell_volume 2897.8(7)
_cod_original_sg_symbol_H-M P-1
_cod_database_code 4083399

loop_
_symmetry_equiv_pos_as_xyz
'x, y, z'
'-x, -y, -z'

loop_
_atom_site_label
_atom_site_type_symbol
_atom_site_fract_x
_atom_site_fract_y
_atom_site_fract_z
_atom_site_U_iso_or_equiv
_atom_site_adp_type
_atom_site_occupancy
_atom_site_symmetry_multiplicity
_atom_site_calc_flag
_atom_site_refinement_flags
Zr Zr 0.65935(3) 0.64916(3) 0.65049(2) 0.03146(19) Uani 1 1 d .
Cl1 Cl 0.51684(9) 0.78647(9) 0.61961(9) 0.0493(3) Uani 1 1 d .
Cl2 Cl 0.64435(10) 0.61140(9) 0.52440(8) 0.0508(3) Uani 1 1 d .
N1 N 0.7679(2) 0.7059(3) 0.6975(2) 0.0308(8) Uani 1 1 d .
N2 N 0.8182(4) 0.9679(4) 0.3984(3) 0.0659(13) Uani 1 1 d .
N3 N 0.6994(3) 0.4992(3) 0.7522(2) 0.0317(8) Uani 1 1 d .
N4 N 0.3498(3) 0.4282(4) 0.7680(3) 0.0584(11) Uani 1 1 d .
Si1 Si 0.38772(10) 0.54706(11) 0.71781(10) 0.0469(4) Uani 1 1 d .
Si2 Si 0.76589(13) 0.85795(11) 0.42394(9) 0.0529(4) Uani 1 1 d .
C1 C 0.8053(3) 0.7032(3) 0.7788(3) 0.0354(10) Uani 1 1 d .
C2 C 0.7448(4) 0.7410(3) 0.8306(3) 0.0423(11) Uani 1 1 d .
C3 C 0.7875(4) 0.7401(4) 0.9056(3) 0.0543(13) Uani 1 1 d .
H3A H 0.7477 0.7649 0.9411 0.065 Uiso 1 1 calc R
C4 C 0.8868(5) 0.7030(5) 0.9270(4) 0.0650(16) Uani 1 1 d .
H4A H 0.9146 0.7034 0.9765 0.078 Uiso 1 1 calc R
C5 C 0.9466(4) 0.6646(5) 0.8748(4) 0.0658(17) Uani 1 1 d .
H5A H 1.0143 0.6398 0.8899 0.079 Uiso 1 1 calc R
C6 C 0.9080(4) 0.6623(4) 0.8012(3) 0.0457(12) Uani 1 1 d .
C7 C 0.9737(4) 0.6204(4) 0.7445(4) 0.0558(14) Uani 1 1 d .
H7A H 0.9295 0.6002 0.7115 0.067 Uiso 1 1 calc R
C8 C 1.0318(5) 0.7013(6) 0.6791(5) 0.087(2) Uani 1 1 d .
H8A H 0.9858 0.7621 0.6439 0.131 Uiso 1 1 calc R
H8B H 1.0684 0.6730 0.6421 0.131 Uiso 1 1 calc R
H8C H 1.0781 0.7201 0.7097 0.131 Uiso 1 1 calc R
C9 C 1.0473(5) 0.5246(5) 0.7984(5) 0.081(2) Uani 1 1 d .
H9A H 1.0112 0.4721 0.8398 0.122 Uiso 1 1 calc R
H9B H 1.0938 0.5431 0.8292 0.122 Uiso 1 1 calc R
H9C H 1.0837 0.4978 0.7604 0.122 Uiso 1 1 calc R
C10 C 0.6330(4) 0.7849(4) 0.8102(3) 0.0480(12) Uani 1 1 d .
H10A H 0.6170 0.7859 0.7536 0.058 Uiso 1 1 calc R
C11 C 0.6112(5) 0.8976(4) 0.8002(4) 0.0707(17) Uani 1 1 d .
H11A H 0.5409 0.9232 0.7869 0.106 Uiso 1 1 calc R
H11B H 0.6502 0.9404 0.7535 0.106 Uiso 1 1 calc R
H11C H 0.6289 0.8999 0.8539 0.106 Uiso 1 1 calc R
C12 C 0.5657(4) 0.7184(4) 0.8763(4) 0.0598(14) Uani 1 1 d .
H12A H 0.5802 0.6482 0.8813 0.090 Uiso 1 1 calc R
H12B H 0.4968 0.7458 0.8578 0.090 Uiso 1 1 calc R
H12C H 0.5771 0.7186 0.9321 0.090 Uiso 1 1 calc R
C13 C 0.7731(3) 0.7918(3) 0.6190(3) 0.0335(9) Uani 1 1 d .
C14 C 0.7599(3) 0.9003(3) 0.6115(3) 0.0342(9) Uani 1 1 d .
C15 C 0.6802(4) 0.9733(4) 0.5643(3) 0.0430(11) Uani 1 1 d .
H15A H 0.6327 0.9537 0.5380 0.052 Uiso 1 1 calc R
C16 C 0.6697(4) 1.0762(4) 0.5554(4) 0.0546(13) Uani 1 1 d .
H16A H 0.6153 1.1244 0.5235 0.066 Uiso 1 1 calc R
C17 C 0.7394(4) 1.1063(4) 0.5936(3) 0.0499(12) Uani 1 1 d .
H17A H 0.7331 1.1749 0.5870 0.060 Uiso 1 1 calc R
C18 C 0.8190(4) 1.0339(4) 0.6419(3) 0.0492(12) Uani 1 1 d .
H18A H 0.8662 1.0542 0.6678 0.059 Uiso 1 1 calc R
C19 C 0.8295(4) 0.9315(4) 0.6523(3) 0.0437(11) Uani 1 1 d .
H19A H 0.8825 0.8831 0.6863 0.052 Uiso 1 1 calc R
C21 C 0.8384(6) 0.7713(5) 0.3758(4) 0.0744(18) Uani 1 1 d .
H21A H 0.9064 0.7512 0.3986 0.112 Uiso 1 1 calc R
H21B H 0.8387 0.8086 0.3131 0.112 Uiso 1 1 calc R
H21C H 0.8071 0.7100 0.3912 0.112 Uiso 1 1 calc R
C22 C 0.6306(4) 0.8979(5) 0.3789(4) 0.0669(16) Uani 1 1 d .
H22A H 0.5940 0.9424 0.4032 0.100 Uiso 1 1 calc R
H22B H 0.5991 0.8367 0.3947 0.100 Uiso 1 1 calc R
H22C H 0.6307 0.9349 0.3162 0.100 Uiso 1 1 calc R
C24 C 0.9177(6) 0.9553(7) 0.4259(5) 0.098(3) Uani 1 1 d .
H24A H 0.9387 1.0226 0.4074 0.147 Uiso 1 1 calc R
H24B H 0.9601 0.9153 0.4006 0.147 Uiso 1 1 calc R
H24C H 0.9227 0.9193 0.4887 0.147 Uiso 1 1 calc R
C23 C 0.7672(7) 1.0736(5) 0.3520(5) 0.096(3) Uani 1 1 d .
H23A H 0.8126 1.1220 0.3453 0.144 Uiso 1 1 calc R
H23B H 0.7102 1.0853 0.3846 0.144 Uiso 1 1 calc R
H23C H 0.7449 1.0834 0.2952 0.144 Uiso 1 1 calc R
C25 C 0.7870(3) 0.4226(3) 0.7956(3) 0.0327(9) Uani 1 1 d .
C26 C 0.8007(3) 0.3919(3) 0.8866(3) 0.0373(10) Uani 1 1 d .
C27 C 0.8785(4) 0.3170(4) 0.9299(3) 0.0482(12) Uani 1 1 d .
H27A H 0.8886 0.2964 0.9896 0.058 Uiso 1 1 calc R
C28 C 0.9443(4) 0.2702(4) 0.8850(4) 0.0566(14) Uani 1 1 d .
H28A H 0.9959 0.2171 0.9157 0.068 Uiso 1 1 calc R
C29 C 0.9328(4) 0.3015(4) 0.7990(4) 0.0501(12) Uani 1 1 d .
H29A H 0.9791 0.2724 0.7701 0.060 Uiso 1 1 calc R
C30 C 0.8528(3) 0.3773(4) 0.7508(3) 0.0395(10) Uani 1 1 d .
C31 C 0.8406(4) 0.4085(4) 0.6527(3) 0.0497(12) Uani 1 1 d .
H31A H 0.7759 0.4540 0.6334 0.060 Uiso 1 1 calc R
C32 C 0.9207(5) 0.4698(5) 0.5991(4) 0.0695(16) Uani 1 1 d .
H32A H 0.9228 0.5290 0.6118 0.104 Uiso 1 1 calc R
H32B H 0.9055 0.4935 0.5379 0.104 Uiso 1 1 calc R
H32C H 0.9849 0.4261 0.6135 0.104 Uiso 1 1 calc R
C33 C 0.8357(5) 0.3118(5) 0.6341(4) 0.0685(17) Uani 1 1 d .
H33A H 0.8277 0.3336 0.5722 0.103 Uiso 1 1 calc R
H33B H 0.7795 0.2783 0.6637 0.103 Uiso 1 1 calc R
H33C H 0.8968 0.2636 0.6550 0.103 Uiso 1 1 calc R
C34 C 0.7299(4) 0.4441(4) 0.9342(3) 0.0464(12) Uani 1 1 d .
H34A H 0.7023 0.5139 0.8909 0.056 Uiso 1 1 calc R
C35 C 0.7853(5) 0.4575(5) 1.0060(4) 0.0589(14) Uani 1 1 d .
H35A H 0.8408 0.4948 0.9810 0.088 Uiso 1 1 calc R
H35B H 0.8098 0.3900 1.0512 0.088 Uiso 1 1 calc R
H35C H 0.7397 0.4961 1.0306 0.088 Uiso 1 1 calc R
C36 C 0.6422(4) 0.3854(5) 0.9742(4) 0.0647(15) Uani 1 1 d .
H36A H 0.6076 0.3766 0.9297 0.097 Uiso 1 1 calc R
H36B H 0.5967 0.4243 0.9985 0.097 Uiso 1 1 calc R
H36C H 0.6668 0.3182 1.0197 0.097 Uiso 1 1 calc R
C37 C 0.6071(3) 0.4693(3) 0.7472(3) 0.0327(9) Uani 1 1 d .
C38 C 0.6006(3) 0.3696(3) 0.7391(3) 0.0347(9) Uani 1 1 d .
C39 C 0.5581(4) 0.3718(4) 0.6648(3) 0.0425(11) Uani 1 1 d .
H39A H 0.5365 0.4358 0.6185 0.051 Uiso 1 1 calc R
C40 C 0.5471(4) 0.2806(4) 0.6582(4) 0.0504(12) Uani 1 1 d .
H40A H 0.5184 0.2837 0.6077 0.060 Uiso 1 1 calc R
C41 C 0.5788(4) 0.1848(4) 0.7266(4) 0.0577(14) Uani 1 1 d .
H41A H 0.5712 0.1233 0.7227 0.069 Uiso 1 1 calc R
C42 C 0.6228(4) 0.1816(4) 0.8023(4) 0.0546(13) Uani 1 1 d .
H42A H 0.6432 0.1176 0.8491 0.066 Uiso 1 1 calc R
C43 C 0.6358(4) 0.2722(3) 0.8074(3) 0.0437(11) Uani 1 1 d .
H43A H 0.6680 0.2692 0.8563 0.052 Uiso 1 1 calc R
C45 C 0.3539(5) 0.6066(5) 0.5937(4) 0.0636(15) Uani 1 1 d .
H45A H 0.3848 0.5601 0.5691 0.095 Uiso 1 1 calc R
H45B H 0.3779 0.6727 0.5647 0.095 Uiso 1 1 calc R
H45C H 0.2821 0.6165 0.5857 0.095 Uiso 1 1 calc R
C46 C 0.3257(4) 0.6403(5) 0.7638(4) 0.0611(15) Uani 1 1 d .
H46A H 0.3416 0.6120 0.8253 0.092 Uiso 1 1 calc R
H46B H 0.2541 0.6501 0.7551 0.092 Uiso 1 1 calc R
H46C H 0.3499 0.7062 0.7343 0.092 Uiso 1 1 calc R
C47 C 0.3674(6) 0.3746(6) 0.8609(5) 0.0793(19) Uani 1 1 d .
H47A H 0.3430 0.3086 0.8826 0.119 Uiso 1 1 calc R
H47B H 0.3326 0.4161 0.8886 0.119 Uiso 1 1 calc R
H47C H 0.4382 0.3633 0.8737 0.119 Uiso 1 1 calc R
C48 C 0.3055(5) 0.3733(5) 0.7268(5) 0.0787(19) Uani 1 1 d .
H48A H 0.2914 0.3073 0.7707 0.118 Uiso 1 1 calc R
H48B H 0.3516 0.3617 0.6857 0.118 Uiso 1 1 calc R
H48C H 0.2441 0.4143 0.6966 0.118 Uiso 1 1 calc R
C44 C 0.5246(3) 0.5407(3) 0.7409(3) 0.0350(10) Uani 1 1 d .
H44A H 0.5252 0.5471 0.7966 0.042 Uiso 1 1 calc R
C20 C 0.7757(3) 0.7722(3) 0.5427(3) 0.0385(10) Uani 1 1 d .
H20A H 0.8398 0.7264 0.5493 0.046 Uiso 1 1 calc R

loop_
_atom_site_aniso_label
_atom_site_aniso_U_11
_atom_site_aniso_U_22
_atom_site_aniso_U_33
_atom_site_aniso_U_23
_atom_site_aniso_U_13
_atom_site_aniso_U_12
Zr 0.0288(3) 0.0305(3) 0.0339(3) -0.01081(19) -0.00643(17) -0.00751(18)
Cl1 0.0343(6) 0.0413(6) 0.0630(8) -0.0131(6) -0.0146(5) -0.0017(5)
Cl2 0.0692(9) 0.0489(7) 0.0372(6) -0.0158(5) -0.0071(6) -0.0224(6)
N1 0.0260(18) 0.0311(18) 0.0358(19) -0.0138(15) -0.0066(14) -0.0044(14)
N2 0.069(3) 0.064(3) 0.065(3) -0.024(2) 0.009(2) -0.024(2)
N3 0.0296(19) 0.0312(18) 0.0333(18) -0.0120(15) -0.0029(14) -0.0054(14)
N4 0.050(3) 0.062(3) 0.066(3) -0.026(2) 0.001(2) -0.018(2)
Si1 0.0296(7) 0.0495(8) 0.0647(9) -0.0267(7) -0.0049(6) -0.0057(6)
Si2 0.0721(11) 0.0444(8) 0.0434(8) -0.0186(6) 0.0055(7) -0.0133(7)
C1 0.032(2) 0.033(2) 0.039(2) -0.0114(19) -0.0048(19) -0.0105(18)
C2 0.048(3) 0.038(2) 0.041(3) -0.013(2) -0.011(2) -0.010(2)
C3 0.064(4) 0.060(3) 0.044(3) -0.024(2) -0.009(2) -0.014(3)
C4 0.074(4) 0.072(4) 0.057(3) -0.032(3) -0.028(3) -0.010(3)
C5 0.044(3) 0.064(4) 0.084(4) -0.023(3) -0.030(3) -0.008(3)
C6 0.038(3) 0.044(3) 0.054(3) -0.018(2) -0.016(2) -0.006(2)
C7 0.031(3) 0.058(3) 0.077(4) -0.027(3) -0.008(2) -0.002(2)
C8 0.052(4) 0.086(5) 0.101(5) -0.024(4) 0.008(4) 0.011(3)
C9 0.042(3) 0.070(4) 0.130(6) -0.043(4) -0.010(4) 0.003(3)
C10 0.051(3) 0.054(3) 0.042(3) -0.024(2) -0.002(2) -0.001(2)
C11 0.069(4) 0.049(3) 0.077(4) -0.015(3) 0.013(3) 0.004(3)
C12 0.041(3) 0.059(3) 0.074(4) -0.024(3) 0.003(3) -0.005(2)
C13 0.024(2) 0.035(2) 0.044(2) -0.0187(19) -0.0031(18) -0.0073(17)
C14 0.031(2) 0.035(2) 0.039(2) -0.0172(19) 0.0044(18) -0.0102(18)
C15 0.046(3) 0.040(2) 0.044(3) -0.018(2) -0.008(2) -0.009(2)
C16 0.060(3) 0.040(3) 0.061(3) -0.019(2) -0.011(3) -0.002(2)
C17 0.059(3) 0.040(3) 0.059(3) -0.028(2) 0.003(3) -0.011(2)
C18 0.052(3) 0.044(3) 0.060(3) -0.027(2) -0.001(2) -0.018(2)
C19 0.039(3) 0.043(3) 0.055(3) -0.025(2) -0.003(2) -0.008(2)
C21 0.109(5) 0.067(4) 0.054(3) -0.034(3) 0.014(3) -0.011(4)
C22 0.056(4) 0.067(4) 0.067(4) -0.016(3) -0.013(3) -0.012(3)
C24 0.067(5) 0.134(7) 0.099(6) -0.043(5) 0.010(4) -0.058(5)
C23 0.140(7) 0.043(3) 0.092(5) -0.018(3) 0.045(5) -0.015(4)
C25 0.028(2) 0.033(2) 0.035(2) -0.0120(18) -0.0036(17) -0.0064(17)
C26 0.033(2) 0.036(2) 0.042(2) -0.0145(19) -0.0045(19) -0.0060(19)
C27 0.048(3) 0.044(3) 0.046(3) -0.015(2) -0.014(2) 0.003(2)
C28 0.042(3) 0.054(3) 0.065(4) -0.021(3) -0.015(3) 0.012(2)
C29 0.040(3) 0.047(3) 0.063(3) -0.026(3) -0.004(2) 0.004(2)
C30 0.030(2) 0.041(2) 0.050(3) -0.022(2) -0.001(2) -0.0044(19)
C31 0.041(3) 0.060(3) 0.048(3) -0.025(2) 0.007(2) -0.002(2)
C32 0.078(4) 0.067(4) 0.065(4) -0.029(3) 0.020(3) -0.019(3)
C33 0.077(4) 0.089(4) 0.068(4) -0.056(4) 0.019(3) -0.031(3)
C34 0.047(3) 0.055(3) 0.035(2) -0.017(2) -0.005(2) -0.003(2)
C35 0.063(4) 0.069(4) 0.052(3) -0.030(3) 0.001(3) -0.017(3)
C36 0.053(3) 0.086(4) 0.061(4) -0.036(3) 0.010(3) -0.016(3)
C37 0.028(2) 0.034(2) 0.034(2) -0.0112(18) -0.0009(17) -0.0089(18)
C38 0.029(2) 0.039(2) 0.040(2) -0.0190(19) 0.0031(18) -0.0091(18)
C39 0.040(3) 0.039(2) 0.048(3) -0.016(2) -0.007(2) -0.010(2)
C40 0.051(3) 0.049(3) 0.061(3) -0.029(3) -0.008(2) -0.015(2)
C41 0.064(4) 0.041(3) 0.077(4) -0.031(3) 0.006(3) -0.018(3)
C42 0.059(3) 0.031(2) 0.064(3) -0.011(2) -0.005(3) -0.003(2)
C43 0.046(3) 0.038(2) 0.045(3) -0.013(2) -0.006(2) -0.007(2)
C45 0.057(4) 0.076(4) 0.055(3) -0.023(3) -0.015(3) -0.010(3)
C46 0.032(3) 0.064(3) 0.091(4) -0.037(3) 0.006(3) -0.006(2)
C47 0.071(4) 0.083(5) 0.077(5) -0.025(4) 0.015(3) -0.023(4)
C48 0.070(4) 0.080(4) 0.111(6) -0.057(4) 0.018(4) -0.037(4)
C44 0.032(2) 0.031(2) 0.038(2) -0.0109(18) -0.0034(18) -0.0055(18)
C20 0.032(2) 0.038(2) 0.050(3) -0.022(2) 0.006(2) -0.0105(19)

loop_
_atom_type_symbol
_atom_type_description
_atom_type_scat_dispersion_real
_atom_type_scat_dispersion_imag
_atom_type_scat_source
C C 0.0033 0.0016 'International Tables Vol C Tables 4.2.6.8 and 6.1.1.4'
H H 0.0000 0.0000 'International Tables Vol C Tables 4.2.6.8 and 6.1.1.4'
N N 0.0061 0.0033 'International Tables Vol C Tables 4.2.6.8 and 6.1.1.4'
Si Si 0.0817 0.0704 'International Tables Vol C Tables 4.2.6.8 and 6.1.1.4'
Cl Cl 0.1484 0.1585 'International Tables Vol C Tables 4.2.6.8 and 6.1.1.4'
Zr Zr -2.9673 0.5597 'International Tables Vol C Tables 4.2.6.8 and 6.1.1.4'

loop_
_geom_angle_atom_site_label_1
_geom_angle_atom_site_label_2
_geom_angle_atom_site_label_3
_geom_angle
N1 Zr N3 90.10(13)
N1 Zr Cl1 101.73(9)
N3 Zr Cl1 134.87(10)
N1 Zr Cl2 135.06(10)
N3 Zr Cl2 102.39(10)
Cl1 Zr Cl2 99.22(5)
N1 Zr C44 126.54(14)
N3 Zr C44 58.75(13)
Cl1 Zr C44 80.07(10)
Cl2 Zr C44 95.94(11)
N1 Zr C37 119.79(13)
N3 Zr C37 32.50(13)
Cl1 Zr C37 110.66(10)
Cl2 Zr C37 88.27(10)
C44 Zr C37 30.72(13)
N1 Zr C20 59.62(14)
N3 Zr C20 128.55(14)
Cl1 Zr C20 93.95(10)
Cl2 Zr C20 79.73(10)
C44 Zr C20 172.04(14)
C37 Zr C20 154.13(14)
N1 Zr C13 32.03(13)
N3 Zr C13 119.87(13)
Cl1 Zr C13 87.03(9)
Cl2 Zr C13 111.57(10)
C44 Zr C13 151.20(14)
C37 Zr C13 151.44(13)
C20 Zr C13 31.89(14)
C13 N1 C1 120.5(3)
C13 N1 Zr 94.1(2)
C1 N1 Zr 141.4(3)
C24 N2 C23 117.5(6)
C24 N2 Si2 117.3(5)
C23 N2 Si2 125.2(5)
C37 N3 C25 121.7(3)
C37 N3 Zr 92.8(2)
C25 N3 Zr 141.6(3)
C47 N4 C48 116.6(5)
C47 N4 Si1 116.3(4)
C48 N4 Si1 127.0(4)
N4 Si1 C44 111.6(2)
N4 Si1 C46 112.1(3)
C44 Si1 C46 102.0(2)
N4 Si1 C45 109.4(3)
C44 Si1 C45 113.2(2)
C46 Si1 C45 108.3(3)
N2 Si2 C20 112.0(2)
N2 Si2 C21 111.4(3)
C20 Si2 C21 102.1(3)
N2 Si2 C22 108.4(3)
C20 Si2 C22 113.2(3)
C21 Si2 C22 109.6(3)
C2 C1 C6 121.3(4)
C2 C1 N1 122.2(4)
C6 C1 N1 116.5(4)
C1 C2 C3 118.8(4)
C1 C2 C10 123.5(4)
C3 C2 C10 117.7(5)
C4 C3 C2 120.6(5)
C4 C3 H3A 119.7
C2 C3 H3A 119.7
C3 C4 C5 119.9(5)
C3 C4 H4A 120.0
C5 C4 H4A 120.0
C6 C5 C4 121.7(5)
C6 C5 H5A 119.1
C4 C5 H5A 119.1
C5 C6 C1 117.6(5)
C5 C6 C7 121.4(5)
C1 C6 C7 121.0(4)
C8 C7 C9 108.7(5)
C8 C7 C6 112.4(5)
C9 C7 C6 112.3(5)
C8 C7 H7A 107.8
C9 C7 H7A 107.8
C6 C7 H7A 107.8
C7 C8 H8A 109.5
C7 C8 H8B 109.5
H8A C8 H8B 109.5
C7 C8 H8C 109.5
H8A C8 H8C 109.5
H8B C8 H8C 109.5
C7 C9 H9A 109.5
C7 C9 H9B 109.5
H9A C9 H9B 109.5
C7 C9 H9C 109.5
H9A C9 H9C 109.5
H9B C9 H9C 109.5
C12 C10 C11 110.7(4)
C12 C10 C2 112.8(4)
C11 C10 C2 111.3(4)
C12 C10 H10A 107.2
C11 C10 H10A 107.2
C2 C10 H10A 107.2
C10 C11 H11A 109.5
C10 C11 H11B 109.5
H11A C11 H11B 109.5
C10 C11 H11C 109.5
H11A C11 H11C 109.5
H11B C11 H11C 109.5
C10 C12 H12A 109.5
C10 C12 H12B 109.5
H12A C12 H12B 109.5
C10 C12 H12C 109.5
H12A C12 H12C 109.5
H12B C12 H12C 109.5
N1 C13 C20 115.5(4)
N1 C13 C14 123.0(4)
C20 C13 C14 120.7(4)
N1 C13 Zr 53.89(19)
C20 C13 Zr 74.0(2)
C14 C13 Zr 136.5(3)
C15 C14 C19 118.2(4)
C15 C14 C13 121.3(4)
C19 C14 C13 120.5(4)
C14 C15 C16 121.0(4)
C14 C15 H15A 119.5
C16 C15 H15A 119.5
C17 C16 C15 120.1(5)
C17 C16 H16A 119.9
C15 C16 H16A 119.9
C16 C17 C18 119.5(4)
C16 C17 H17A 120.3
C18 C17 H17A 120.3
C17 C18 C19 121.0(4)
C17 C18 H18A 119.5
C19 C18 H18A 119.5
C18 C19 C14 120.1(4)
C18 C19 H19A 120.0
C14 C19 H19A 120.0
Si2 C21 H21A 109.5
Si2 C21 H21B 109.5
H21A C21 H21B 109.5
Si2 C21 H21C 109.5
H21A C21 H21C 109.5
H21B C21 H21C 109.5
Si2 C22 H22A 109.5
Si2 C22 H22B 109.5
H22A C22 H22B 109.5
Si2 C22 H22C 109.5
H22A C22 H22C 109.5
H22B C22 H22C 109.5
N2 C24 H24A 109.5
N2 C24 H24B 109.5
H24A C24 H24B 109.5
N2 C24 H24C 109.5
H24A C24 H24C 109.5
H24B C24 H24C 109.5
N2 C23 H23A 109.5
N2 C23 H23B 109.5
H23A C23 H23B 109.5
N2 C23 H23C 109.5
H23A C23 H23C 109.5
H23B C23 H23C 109.5
C30 C25 C26 120.9(4)
C30 C25 N3 121.8(4)
C26 C25 N3 117.2(4)
C27 C26 C25 118.8(4)
C27 C26 C34 120.9(4)
C25 C26 C34 120.3(4)
C26 C27 C28 120.4(5)
C26 C27 H27A 119.8
C28 C27 H27A 119.8
C29 C28 C27 120.5(5)
C29 C28 H28A 119.8
C27 C28 H28A 119.8
C28 C29 C30 121.7(5)
C28 C29 H29A 119.2
C30 C29 H29A 119.2
C25 C30 C29 117.6(4)
C25 C30 C31 122.4(4)
C29 C30 C31 120.0(4)
C32 C31 C30 113.1(5)
C32 C31 C33 110.8(4)
C30 C31 C33 111.2(4)
C32 C31 H31A 107.1
C30 C31 H31A 107.1
C33 C31 H31A 107.1
C31 C32 H32A 109.5
C31 C32 H32B 109.5
H32A C32 H32B 109.5
C31 C32 H32C 109.5
H32A C32 H32C 109.5
H32B C32 H32C 109.5
C31 C33 H33A 109.5
C31 C33 H33B 109.5
H33A C33 H33B 109.5
C31 C33 H33C 109.5
H33A C33 H33C 109.5
H33B C33 H33C 109.5
C36 C34 C26 112.5(4)
C36 C34 C35 109.1(4)
C26 C34 C35 112.1(4)
C36 C34 H34A 107.6
C26 C34 H34A 107.6
C35 C34 H34A 107.6
C34 C35 H35A 109.5
C34 C35 H35B 109.5
H35A C35 H35B 109.5
C34 C35 H35C 109.5
H35A C35 H35C 109.5
H35B C35 H35C 109.5
C34 C36 H36A 109.5
C34 C36 H36B 109.5
H36A C36 H36B 109.5
C34 C36 H36C 109.5
H36A C36 H36C 109.5
H36B C36 H36C 109.5
C44 C37 N3 115.8(4)
C44 C37 C38 122.6(4)
N3 C37 C38 121.2(4)
C44 C37 Zr 74.4(2)
N3 C37 Zr 54.70(19)
C38 C37 Zr 137.3(3)
C39 C38 C43 118.6(4)
C39 C38 C37 120.6(4)
C43 C38 C37 120.8(4)
C40 C39 C38 121.3(4)
C40 C39 H39A 119.4
C38 C39 H39A 119.4
C41 C40 C39 120.0(5)
C41 C40 H40A 120.0
C39 C40 H40A 120.0
C40 C41 C42 119.2(5)
C40 C41 H41A 120.4
C42 C41 H41A 120.4
C43 C42 C41 120.4(5)
C43 C42 H42A 119.8
C41 C42 H42A 119.8
C42 C43 C38 120.4(5)
C42 C43 H43A 119.8
C38 C43 H43A 119.8
Si1 C45 H45A 109.5
Si1 C45 H45B 109.5
H45A C45 H45B 109.5
Si1 C45 H45C 109.5
H45A C45 H45C 109.5
H45B C45 H45C 109.5
Si1 C46 H46A 109.5
Si1 C46 H46B 109.5
H46A C46 H46B 109.5
Si1 C46 H46C 109.5
H46A C46 H46C 109.5
H46B C46 H46C 109.5
N4 C47 H47A 109.5
N4 C47 H47B 109.5
H47A C47 H47B 109.5
N4 C47 H47C 109.5
H47A C47 H47C 109.5
H47B C47 H47C 109.5
N4 C48 H48A 109.5
N4 C48 H48B 109.5
H48A C48 H48B 109.5
N4 C48 H48C 109.5
H48A C48 H48C 109.5
H48B C48 H48C 109.5
C37 C44 Si1 132.6(3)
C37 C44 Zr 74.9(3)
Si1 C44 Zr 132.0(2)
C37 C44 H44A 104.2
Si1 C44 H44A 104.2
Zr C44 H44A 104.2
C13 C20 Si2 133.5(3)
C13 C20 Zr 74.1(2)
Si2 C20 Zr 133.2(2)
C13 C20 H20A 103.6
Si2 C20 H20A 103.6
Zr C20 H20A 103.6

loop_
_geom_bond_atom_site_label_1
_geom_bond_atom_site_label_2
_geom_bond_distance
Zr N1 2.101(3)
Zr N3 2.107(3)
Zr Cl1 2.4250(12)
Zr Cl2 2.4260(12)
Zr C44 2.573(4)
Zr C37 2.578(4)
Zr C20 2.592(4)
Zr C13 2.594(4)
N1 C13 1.379(5)
N1 C1 1.462(5)
N2 C24 1.394(9)
N2 C23 1.448(8)
N2 Si2 1.698(5)
N3 C37 1.387(5)
N3 C25 1.458(5)
N4 C47 1.432(8)
N4 C48 1.446(7)
N4 Si1 1.693(5)
Si1 C44 1.878(4)
Si1 C46 1.885(6)
Si1 C45 1.940(6)
Si2 C20 1.849(5)
Si2 C21 1.888(6)
Si2 C22 1.910(6)
C1 C2 1.387(7)
C1 C6 1.416(6)
C2 C3 1.405(7)
C2 C10 1.532(7)
C3 C4 1.364(8)
C3 H3A 0.9300
C4 C5 1.393(9)
C4 H4A 0.9300
C5 C6 1.379(8)
C5 H5A 0.9300
C6 C7 1.518(8)
C7 C8 1.510(9)
C7 C9 1.515(8)
C7 H7A 0.9800
C8 H8A 0.9600
C8 H8B 0.9600
C8 H8C 0.9600
C9 H9A 0.9600
C9 H9B 0.9600
C9 H9C 0.9600
C10 C12 1.496(8)
C10 C11 1.530(7)
C10 H10A 0.9800
C11 H11A 0.9600
C11 H11B 0.9600
C11 H11C 0.9600
C12 H12A 0.9600
C12 H12B 0.9600
C12 H12C 0.9600
C13 C20 1.425(6)
C13 C14 1.485(6)
C14 C15 1.379(6)
C14 C19 1.409(6)
C15 C16 1.400(7)
C15 H15A 0.9300
C16 C17 1.372(7)
C16 H16A 0.9300
C17 C18 1.380(7)
C17 H17A 0.9300
C18 C19 1.383(6)
C18 H18A 0.9300
C19 H19A 0.9300
C21 H21A 0.9600
C21 H21B 0.9600
C21 H21C 0.9600
C22 H22A 0.9600
C22 H22B 0.9600
C22 H22C 0.9600
C24 H24A 0.9600
C24 H24B 0.9600
C24 H24C 0.9600
C23 H23A 0.9600
C23 H23B 0.9600
C23 H23C 0.9600
C25 C30 1.400(6)
C25 C26 1.416(6)
C26 C27 1.356(6)
C26 C34 1.528(7)
C27 C28 1.414(8)
C27 H27A 0.9300
C28 C29 1.331(7)
C28 H28A 0.9300
C29 C30 1.403(7)
C29 H29A 0.9300
C30 C31 1.527(7)
C31 C32 1.508(8)
C31 C33 1.551(8)
C31 H31A 0.9800
C32 H32A 0.9600
C32 H32B 0.9600
C32 H32C 0.9600
C33 H33A 0.9600
C33 H33B 0.9600
C33 H33C 0.9600
C34 C36 1.516(8)
C34 C35 1.538(7)
C34 H34A 0.9800
C35 H35A 0.9600
C35 H35B 0.9600
C35 H35C 0.9600
C36 H36A 0.9600
C36 H36B 0.9600
C36 H36C 0.9600
C37 C44 1.364(6)
C37 C38 1.504(6)
C38 C39 1.384(6)
C38 C43 1.405(6)
C39 C40 1.384(6)
C39 H39A 0.9300
C40 C41 1.383(7)
C40 H40A 0.9300
C41 C42 1.408(8)
C41 H41A 0.9300
C42 C43 1.370(7)
C42 H42A 0.9300
C43 H43A 0.9300
C45 H45A 0.9600
C45 H45B 0.9600
C45 H45C 0.9600
C46 H46A 0.9600
C46 H46B 0.9600
C46 H46C 0.9600
C47 H47A 0.9600
C47 H47B 0.9600
C47 H47C 0.9600
C48 H48A 0.9600
C48 H48B 0.9600
C48 H48C 0.9600
C44 H44A 0.9800
C20 H20A 0.9800

loop_
_geom_torsion_atom_site_label_1
_geom_torsion_atom_site_label_2
_geom_torsion_atom_site_label_3
_geom_torsion_atom_site_label_4
_geom_torsion
N3 Zr N1 C13 159.4(3)
Cl1 Zr N1 C13 -64.4(2)
Cl2 Zr N1 C13 51.6(3)
C44 Zr N1 C13 -150.7(2)
C37 Zr N1 C13 173.3(2)
C20 Zr N1 C13 23.3(2)
N3 Zr N1 C1 -46.0(4)
Cl1 Zr N1 C1 90.2(4)
Cl2 Zr N1 C1 -153.8(4)
C44 Zr N1 C1 3.9(5)
C37 Zr N1 C1 -32.1(5)
C20 Zr N1 C1 177.9(5)
C13 Zr N1 C1 154.6(6)
N1 Zr N3 C37 157.3(3)
Cl1 Zr N3 C37 50.5(3)
Cl2 Zr N3 C37 -66.3(2)
C44 Zr N3 C37 23.2(2)
C20 Zr N3 C37 -152.9(2)
C13 Zr N3 C37 169.7(2)
N1 Zr N3 C25 -47.5(4)
Cl1 Zr N3 C25 -154.2(4)
Cl2 Zr N3 C25 89.0(4)
C44 Zr N3 C25 178.5(5)
C37 Zr N3 C25 155.3(6)
C20 Zr N3 C25 2.4(5)
C13 Zr N3 C25 -35.1(5)
C47 N4 Si1 C44 55.3(5)
C48 N4 Si1 C44 -122.0(5)
C47 N4 Si1 C46 -58.4(5)
C48 N4 Si1 C46 124.3(5)
C47 N4 Si1 C45 -178.6(5)
C48 N4 Si1 C45 4.1(6)
C24 N2 Si2 C20 54.3(6)
C23 N2 Si2 C20 -124.5(5)
C24 N2 Si2 C21 -59.4(6)
C23 N2 Si2 C21 121.8(5)
C24 N2 Si2 C22 179.9(5)
C23 N2 Si2 C22 1.2(6)
C13 N1 C1 C2 89.1(5)
Zr N1 C1 C2 -61.2(6)
C13 N1 C1 C6 -89.2(5)
Zr N1 C1 C6 120.5(4)
C6 C1 C2 C3 1.1(7)
N1 C1 C2 C3 -177.1(4)
C6 C1 C2 C10 -179.2(4)
N1 C1 C2 C10 2.6(7)
C1 C2 C3 C4 0.3(8)
C10 C2 C3 C4 -179.3(5)
C2 C3 C4 C5 -0.7(9)
C3 C4 C5 C6 -0.3(9)
C4 C5 C6 C1 1.6(8)
C4 C5 C6 C7 179.9(5)
C2 C1 C6 C5 -2.1(7)
N1 C1 C6 C5 176.2(4)
C2 C1 C6 C7 179.7(4)
N1 C1 C6 C7 -2.0(6)
C5 C6 C7 C8 -83.3(7)
C1 C6 C7 C8 94.9(6)
C5 C6 C7 C9 39.6(7)
C1 C6 C7 C9 -142.2(5)
C1 C2 C10 C12 113.1(5)
C3 C2 C10 C12 -67.3(6)
C1 C2 C10 C11 -121.8(5)
C3 C2 C10 C11 57.9(6)
C1 N1 C13 C20 154.7(4)
Zr N1 C13 C20 -43.4(4)
C1 N1 C13 C14 -35.2(6)
Zr N1 C13 C14 126.7(3)
C1 N1 C13 Zr -161.9(4)
N3 Zr C13 N1 -23.9(3)
Cl1 Zr C13 N1 117.8(2)
Cl2 Zr C13 N1 -143.4(2)
C44 Zr C13 N1 54.7(4)
C37 Zr C13 N1 -12.2(4)
C20 Zr C13 N1 -139.8(4)
N1 Zr C13 C20 139.8(4)
N3 Zr C13 C20 115.9(3)
Cl1 Zr C13 C20 -102.4(2)
Cl2 Zr C13 C20 -3.6(3)
C44 Zr C13 C20 -165.4(3)
C37 Zr C13 C20 127.6(3)
N1 Zr C13 C14 -102.1(5)
N3 Zr C13 C14 -126.0(4)
Cl1 Zr C13 C14 15.7(4)
Cl2 Zr C13 C14 114.4(4)
C44 Zr C13 C14 -47.4(6)
C37 Zr C13 C14 -114.4(4)
C20 Zr C13 C14 118.0(5)
N1 C13 C14 C15 -115.6(5)
C20 C13 C14 C15 54.0(6)
Zr C13 C14 C15 -45.3(6)
N1 C13 C14 C19 64.8(6)
C20 C13 C14 C19 -125.6(5)
Zr C13 C14 C19 135.1(4)
C19 C14 C15 C16 1.4(7)
C13 C14 C15 C16 -178.2(5)
C14 C15 C16 C17 0.2(8)
C15 C16 C17 C18 -1.0(8)
C16 C17 C18 C19 0.0(8)
C17 C18 C19 C14 1.7(8)
C15 C14 C19 C18 -2.4(7)
C13 C14 C19 C18 177.2(4)
C37 N3 C25 C30 88.3(5)
Zr N3 C25 C30 -62.3(6)
C37 N3 C25 C26 -88.8(5)
Zr N3 C25 C26 120.6(4)
C30 C25 C26 C27 -0.5(7)
N3 C25 C26 C27 176.7(4)
C30 C25 C26 C34 178.4(4)
N3 C25 C26 C34 -4.5(6)
C25 C26 C27 C28 -0.4(7)
C34 C26 C27 C28 -179.2(5)
C26 C27 C28 C29 2.4(8)
C27 C28 C29 C30 -3.5(9)
C26 C25 C30 C29 -0.6(7)
N3 C25 C30 C29 -177.6(4)
C26 C25 C30 C31 -179.9(4)
N3 C25 C30 C31 3.1(7)
C28 C29 C30 C25 2.6(8)
C28 C29 C30 C31 -178.1(5)
C25 C30 C31 C32 109.1(5)
C29 C30 C31 C32 -70.2(6)
C25 C30 C31 C33 -125.5(5)
C29 C30 C31 C33 55.2(6)
C27 C26 C34 C36 -88.4(6)
C25 C26 C34 C36 92.8(5)
C27 C26 C34 C35 35.0(7)
C25 C26 C34 C35 -143.8(4)
C25 N3 C37 C44 152.9(4)
Zr N3 C37 C44 -44.9(4)
C25 N3 C37 C38 -33.7(6)
Zr N3 C37 C38 128.5(4)
C25 N3 C37 Zr -162.2(4)
N1 Zr C37 C44 112.3(3)
N3 Zr C37 C44 138.8(4)
Cl1 Zr C37 C44 -5.5(3)
Cl2 Zr C37 C44 -104.7(3)
C20 Zr C37 C44 -166.6(3)
C13 Zr C37 C44 119.8(3)
N1 Zr C37 N3 -26.5(3)
Cl1 Zr C37 N3 -144.2(2)
Cl2 Zr C37 N3 116.6(2)
C44 Zr C37 N3 -138.8(4)
C20 Zr C37 N3 54.6(4)
C13 Zr C37 N3 -19.0(4)
N1 Zr C37 C38 -126.2(4)
N3 Zr C37 C38 -99.8(5)
Cl1 Zr C37 C38 116.0(4)
Cl2 Zr C37 C38 16.8(4)
C44 Zr C37 C38 121.5(5)
C20 Zr C37 C38 -45.1(6)
C13 Zr C37 C38 -118.8(4)
C44 C37 C38 C39 57.1(6)
N3 C37 C38 C39 -115.9(5)
Zr C37 C38 C39 -45.7(6)
C44 C37 C38 C43 -121.7(5)
N3 C37 C38 C43 65.4(6)
Zr C37 C38 C43 135.5(4)
C43 C38 C39 C40 2.0(7)
C37 C38 C39 C40 -176.8(4)
C38 C39 C40 C41 0.0(8)
C39 C40 C41 C42 -0.5(8)
C40 C41 C42 C43 -1.2(9)
C41 C42 C43 C38 3.3(8)
C39 C38 C43 C42 -3.7(7)
C37 C38 C43 C42 175.1(5)
N3 C37 C44 Si1 170.5(3)
C38 C37 C44 Si1 -2.8(7)
Zr C37 C44 Si1 133.8(4)
N3 C37 C44 Zr 36.7(3)
C38 C37 C44 Zr -136.6(4)
N4 Si1 C44 C37 39.3(5)
C46 Si1 C44 C37 159.2(5)
C45 Si1 C44 C37 -84.7(5)
N4 Si1 C44 Zr 149.8(3)
C46 Si1 C44 Zr -90.3(3)
C45 Si1 C44 Zr 25.8(4)
N1 Zr C44 C37 -87.9(3)
N3 Zr C44 C37 -24.5(2)
Cl1 Zr C44 C37 174.8(3)
Cl2 Zr C44 C37 76.4(3)
C20 Zr C44 C37 133.1(9)
C13 Zr C44 C37 -120.5(3)
N1 Zr C44 Si1 137.7(3)
N3 Zr C44 Si1 -158.9(4)
Cl1 Zr C44 Si1 40.4(3)
Cl2 Zr C44 Si1 -58.0(3)
C37 Zr C44 Si1 -134.4(5)
C20 Zr C44 Si1 -1.3(12)
C13 Zr C44 Si1 105.1(3)
N1 C13 C20 Si2 170.5(3)
C14 C13 C20 Si2 0.2(7)
Zr C13 C20 Si2 135.3(4)
N1 C13 C20 Zr 35.3(3)
C14 C13 C20 Zr -135.1(4)
N2 Si2 C20 C13 33.9(5)
C21 Si2 C20 C13 153.2(5)
C22 Si2 C20 C13 -89.1(5)
N2 Si2 C20 Zr 145.7(3)
C21 Si2 C20 Zr -95.0(4)
C22 Si2 C20 Zr 22.8(4)
N1 Zr C20 C13 -23.4(2)
N3 Zr C20 C13 -85.7(3)
Cl1 Zr C20 C13 77.9(2)
Cl2 Zr C20 C13 176.6(2)
C44 Zr C20 C13 119.0(9)
C37 Zr C20 C13 -119.8(3)
N1 Zr C20 Si2 -158.9(4)
N3 Zr C20 Si2 138.8(3)
Cl1 Zr C20 Si2 -57.6(3)
Cl2 Zr C20 Si2 41.0(3)
C44 Zr C20 Si2 -16.6(12)
C37 Zr C20 Si2 104.7(4)
C13 Zr C20 Si2 -135.5(5)

loop_
_platon_squeeze_void_nr
_platon_squeeze_void_average_x
_platon_squeeze_void_average_y
_platon_squeeze_void_average_z
_platon_squeeze_void_volume
_platon_squeeze_void_count_electrons
_platon_squeeze_void_content
1 -0.007 0.000 0.000 576 104 ' '
2 0.047 0.638 0.529 9 0 ' '
3 0.136 0.525 0.603 8 0 ' '
4 0.874 0.462 0.406 10 0 ' '
5 0.965 0.346 0.481 7 0 ' '
